data_8100433
loop_
_publ_author_name
'Rubin-Preminger, J. M.'
'Illos, R. A.'
'Bittner, S.'

_publ_section_title
;
Crystal structure of N-(4-(3,6-dioxo-4-phenylsulfanylcyclo-1,4-dienylamino))-
5-dimethylaminonaphtalene-sulfonamide, C~30~H~25~N~3~O~4~S~2~
;
_journal_issue 4
_journal_name_full 'Zeitschrift f\"ur Kristallographie - New Crystal Structures'
_journal_page_first 441
_journal_page_last 442
_journal_volume 218
_journal_year 2003
_chemical_formula_moiety 'C30 H25 N3 O4 S2'
_chemical_formula_structural 'C30 H25 N3 O4 S2'
_chemical_formula_sum 'C30 H25 N3 O4 S2'
_chemical_formula_weight 555.68
_chemical_melting_point 485.15
_space_group_IT_number 14
_symmetry_cell_setting monoclinic
_symmetry_space_group_name_Hall '-P 2ybc'
_symmetry_space_group_name_H-M 'P 1 21/c 1'
_cell_angle_alpha 90.00
_cell_angle_beta 119.627(13)
_cell_angle_gamma 90.00
_cell_formula_units_Z 4
_cell_length_a 7.031(2)
_cell_length_b 33.122(10)
_cell_length_c 13.149(4)
_cell_measurement_temperature 293(2)
_cell_volume 2661.8(14)
_diffrn_ambient_temperature 293(2)
_exptl_crystal_density_diffrn 1.387
_cod_depositor_comments
;
The following automatic conversions were performed:
'_symmetry_cell_setting' value 'Monoclinic' changed to 'monoclinic'
according to '/home/saulius/struct/CIF-dictionaries/cif_core.dic'
dictionary named 'cif_core.dic' version 2.4.1 from 2010-06-29.

Automatic conversion script
Id: cif_fix_enum 1527 2010-12-29 10:47:43Z saulius 

The following automatic conversions were performed:

'_chemical_melting_point' value '212\%' was changed to '485.15' - it
was converted from degrees Celsius(C) to Kelvins(K).

Automatic conversion script
Id: cif_fix_values 1646 2011-03-28 12:23:43Z adriana 
;
_cod_original_sg_symbol_H-M 'P 21/c'
_cod_database_code 8100433

loop_
_symmetry_equiv_pos_as_xyz
'x, y, z'
'-x, y+1/2, -z+1/2'
'-x, -y, -z'
'x, -y-1/2, z-1/2'

loop_
_atom_site_label
_atom_site_type_symbol
_atom_site_fract_x
_atom_site_fract_y
_atom_site_fract_z
_atom_site_U_iso_or_equiv
_atom_site_adp_type
_atom_site_occupancy
_atom_site_symmetry_multiplicity
_atom_site_Wyckoff_symbol
_atom_site_calc_flag
_atom_site_refinement_flags
_atom_site_disorder_assembly
_atom_site_disorder_group
S1 S 0.4180(3) 0.11368(5) 0.64007(16) 0.0452(6) Uani 1 4 e d . . .
S3 S 0.8488(3) -0.10325(7) 0.05020(18) 0.0679(7) Uani 1 4 e d . . .
O1 O 0.5435(8) 0.12034(13) 0.7643(4) 0.0578(14) Uani 1 4 e d . . .
O2 O 0.1965(7) 0.09969(13) 0.5888(4) 0.0524(13) Uani 1 4 e d . . .
O3 O 0.1554(8) -0.02562(15) -0.0309(4) 0.0626(15) Uani 1 4 e d . . .
O4 O 0.9922(8) -0.06107(15) 0.2545(4) 0.0626(15) Uani 1 4 e d . . .
N1 N 0.7260(11) 0.27780(19) 0.4867(6) 0.0635(19) Uani 1 4 e d . . .
N2 N 0.5571(10) 0.08035(15) 0.6130(5) 0.0425(15) Uani 1 4 e d . . .
H2X H 0.7031 0.0803 0.6627 0.09(3) Uiso 1 4 e d R . .
N3 N 0.3402(10) 0.00643(16) 0.1826(5) 0.0477(16) Uani 1 4 e d . . .
H3X H 0.1918 0.0055 0.1252 0.06(2) Uiso 1 4 e d R . .
C1 C 0.6304(16) 0.2747(3) 0.3602(8) 0.083(3) Uani 1 4 e d . . .
H1A H 0.7416 0.2673 0.3416 0.08(3) Uiso 1 4 e d R . .
H1B H 0.5681 0.3002 0.3247 0.09(3) Uiso 1 4 e d R . .
H1C H 0.5181 0.2544 0.3311 0.08(3) Uiso 1 4 e d R . .
C2 C 0.9097(16) 0.3063(3) 0.5305(10) 0.097(3) Uani 1 4 e d . . .
H2A H 0.9705 0.3097 0.6133 0.09(3) Uiso 1 4 e d R . .
H2B H 0.8582 0.3318 0.4921 0.06(3) Uiso 1 4 e d R . .
H2C H 1.0203 0.2960 0.5147 0.08(3) Uiso 1 4 e d R . .
C3 C 0.7619(14) 0.2421(2) 0.5514(7) 0.051(2) Uani 1 4 e d . . .
C4 C 0.9634(15) 0.2287(3) 0.6307(7) 0.064(2) Uani 1 4 e d . . .
H4 H 1.0855 0.2438 0.6447 0.12(4) Uiso 1 4 e d R . .
C5 C 0.9895(13) 0.1929(3) 0.6904(6) 0.057(2) Uani 1 4 e d . . .
H5 H 1.1306 0.1850 0.7452 0.021(16) Uiso 1 4 e d R . .
C6 C 0.8184(13) 0.1691(2) 0.6727(6) 0.050(2) Uani 1 4 e d . . .
H6 H 0.8418 0.1447 0.7122 0.017(16) Uiso 1 4 e d R . .
C7 C 0.6041(11) 0.1819(2) 0.5924(5) 0.0357(17) Uani 1 4 e d . . .
C8 C 0.5701(12) 0.2188(2) 0.5325(6) 0.0432(19) Uani 1 4 e d . . .
C9 C 0.3615(13) 0.2337(2) 0.4601(6) 0.055(2) Uani 1 4 e d . . .
H9 H 0.3449 0.2591 0.4263 0.04(2) Uiso 1 4 e d R . .
C10 C 0.1814(13) 0.2116(2) 0.4383(7) 0.060(2) Uani 1 4 e d . . .
H10 H 0.0422 0.2218 0.3887 0.05(2) Uiso 1 4 e d R . .
C11 C 0.2077(13) 0.1739(2) 0.4910(6) 0.055(2) Uani 1 4 e d . . .
H11 H 0.0853 0.1581 0.4723 0.08(3) Uiso 1 4 e d R . .
C12 C 0.4093(12) 0.15972(19) 0.5683(6) 0.0411(18) Uani 1 4 e d . . .
C13 C 0.4954(11) 0.06372(18) 0.5000(6) 0.0367(17) Uani 1 4 e d . . .
C14 C 0.6471(12) 0.06242(19) 0.4626(6) 0.0446(19) Uani 1 4 e d . . .
H14 H 0.7844 0.0739 0.5085 0.027(17) Uiso 1 4 e d R . .
C15 C 0.5991(12) 0.0442(2) 0.3596(6) 0.0484(19) Uani 1 4 e d . . .
H15 H 0.7039 0.0437 0.3360 0.05(2) Uiso 1 4 e d R . .
C16 C 0.3979(11) 0.02649(19) 0.2898(6) 0.0388(18) Uani 1 4 e d . . .
C17 C 0.2436(12) 0.0292(2) 0.3254(6) 0.049(2) Uani 1 4 e d . . .
H17 H 0.1052 0.0183 0.2781 0.038(19) Uiso 1 4 e d R . .
C18 C 0.2903(12) 0.0471(2) 0.4289(6) 0.0450(19) Uani 1 4 e d . . .
H18 H 0.1840 0.0483 0.4514 0.05(2) Uiso 1 4 e d R . .
C19 C 0.4688(11) -0.01694(19) 0.1563(6) 0.0398(18) Uani 1 4 e d . . .
C20 C 0.6842(12) -0.0263(2) 0.2298(6) 0.0450(19) Uani 1 4 e d . . .
H20 H 0.7569 -0.0156 0.3050 0.07(3) Uiso 1 4 e d R . .
C21 C 0.7971(12) -0.0525(2) 0.1918(6) 0.0461(19) Uani 1 4 e d . . .
C22 C 0.6778(12) -0.0716(2) 0.0733(6) 0.0434(18) Uani 1 4 e d . . .
C23 C 0.4643(12) -0.06229(19) 0.0008(6) 0.0450(19) Uani 1 4 e d . . .
H23 H 0.3910 -0.0741 -0.0729 0.029(17) Uiso 1 4 e d R . .
C24 C 0.3484(12) -0.0347(2) 0.0358(6) 0.0428(18) Uani 1 4 e d . . .
C25 C 0.6718(13) -0.1265(2) -0.0862(6) 0.055(2) Uani 1 4 e d . . .
C26 C 0.7104(16) -0.1216(3) -0.1776(8) 0.073(3) Uani 1 4 e d . . .
H26 H 0.8204 -0.1042 -0.1702 0.04(2) Uiso 1 4 e d R . .
C27 C 0.583(2) -0.1428(3) -0.2815(9) 0.087(3) Uani 1 4 e d . . .
H27 H 0.6127 -0.1402 -0.3428 0.10(3) Uiso 1 4 e d R . .
C28 C 0.416(2) -0.1675(3) -0.2944(10) 0.099(3) Uani 1 4 e d . . .
H28 H 0.3295 -0.1808 -0.3648 0.15(5) Uiso 1 4 e d R . .
C29 C 0.379(2) -0.1724(3) -0.2024(10) 0.102(3) Uani 1 4 e d . . .
H29 H 0.2664 -0.1893 -0.2110 0.27(9) Uiso 1 4 e d R . .
C30 C 0.5040(15) -0.1527(3) -0.0985(9) 0.081(3) Uani 1 4 e d . . .
H30 H 0.4779 -0.1568 -0.0365 0.11(4) Uiso 1 4 e d R . .

loop_
_atom_site_aniso_label
_atom_site_aniso_U_11
_atom_site_aniso_U_22
_atom_site_aniso_U_33
_atom_site_aniso_U_23
_atom_site_aniso_U_13
_atom_site_aniso_U_12
S1 0.052(1) 0.045(1) 0.042(1) 0.000(1) 0.026(1) 0.001(1)
S3 0.055(2) 0.083(2) 0.057(1) -0.009(1) 0.021(1) 0.019(1)
O1 0.081(4) 0.059(3) 0.033(3) -0.006(3) 0.028(3) -0.005(3)
O2 0.041(3) 0.051(3) 0.068(3) -0.005(3) 0.028(3) -0.007(2)
O3 0.040(4) 0.093(4) 0.037(3) -0.015(3) 0.006(3) 0.012(3)
O4 0.035(3) 0.082(4) 0.052(3) -0.001(3) 0.007(3) 0.011(3)
N1 0.072(5) 0.057(5) 0.067(5) -0.007(4) 0.038(4) -0.019(4)
N2 0.035(4) 0.049(4) 0.037(4) -0.009(3) 0.013(3) 0.008(3)
N3 0.039(4) 0.063(4) 0.030(4) -0.010(3) 0.009(3) -0.001(3)
C1 0.082(7) 0.079(8) 0.102(9) 0.032(6) 0.056(7) 0.016(7)
C2 0.099(9) 0.071(8) 0.125(12) -0.001(7) 0.058(8) -0.015(7)
C3 0.070(7) 0.048(5) 0.037(5) 0.009(4) 0.028(5) 0.010(5)
C4 0.068(7) 0.061(6) 0.063(6) -0.003(5) 0.032(6) -0.012(6)
C5 0.030(6) 0.081(7) 0.046(5) -0.007(5) 0.008(4) -0.007(5)
C6 0.053(6) 0.052(6) 0.040(5) -0.003(4) 0.019(4) 0.003(5)
C7 0.039(5) 0.044(5) 0.028(4) -0.001(4) 0.019(4) 0.003(4)
C8 0.036(5) 0.051(5) 0.041(5) -0.004(4) 0.018(4) -0.005(4)
C9 0.060(7) 0.047(6) 0.067(6) 0.012(5) 0.038(5) 0.006(5)
C10 0.043(6) 0.068(6) 0.060(5) 0.025(5) 0.019(5) 0.015(5)
C11 0.045(6) 0.062(6) 0.060(6) 0.005(5) 0.027(5) 0.009(5)
C12 0.050(5) 0.040(5) 0.037(4) 0.008(4) 0.024(4) 0.015(4)
C13 0.040(5) 0.034(4) 0.030(4) 0.001(4) 0.013(4) 0.008(4)
C14 0.028(5) 0.055(5) 0.037(5) -0.009(4) 0.006(4) -0.005(4)
C15 0.050(5) 0.057(5) 0.041(5) -0.007(4) 0.025(4) 0.005(4)
C16 0.039(5) 0.037(4) 0.031(4) -0.003(4) 0.010(4) 0.003(4)
C17 0.041(5) 0.057(5) 0.046(5) -0.006(4) 0.019(4) -0.003(4)
C18 0.037(5) 0.050(5) 0.049(5) -0.010(4) 0.022(4) -0.003(4)
C19 0.040(5) 0.041(4) 0.038(5) 0.000(4) 0.019(4) 0.005(4)
C20 0.048(5) 0.050(5) 0.035(5) 0.006(4) 0.019(4) 0.010(4)
C21 0.039(5) 0.058(5) 0.038(5) 0.008(4) 0.016(4) 0.002(4)
C22 0.037(5) 0.049(5) 0.046(5) 0.001(4) 0.022(4) 0.004(4)
C23 0.045(5) 0.045(5) 0.034(5) -0.007(4) 0.011(4) -0.001(4)
C24 0.045(5) 0.050(5) 0.032(5) -0.005(4) 0.018(4) 0.001(4)
C25 0.061(6) 0.057(6) 0.045(5) -0.005(4) 0.026(5) 0.015(4)
C26 0.096(8) 0.064(6) 0.071(7) 0.024(6) 0.052(6) 0.027(6)
C27 0.143(11) 0.078(8) 0.053(7) 0.012(6) 0.058(8) 0.040(7)
C28 0.110(10) 0.099(9) 0.071(9) -0.020(7) 0.031(8) 0.018(7)
C29 0.130(10) 0.104(8) 0.083(9) -0.037(7) 0.062(8) -0.010(7)
C30 0.094(8) 0.092(8) 0.069(7) -0.018(6) 0.048(6) -0.010(6)

loop_
_geom_bond_atom_site_label_1
_geom_bond_atom_site_label_2
_geom_bond_distance
_geom_bond_site_symmetry_2
_geom_bond_publ_flag
S1 O2 1.434(5) . ?
S1 O1 1.439(4) . ?
S1 N2 1.627(5) . ?
S1 C12 1.779(7) . ?
S3 C22 1.732(7) . ?
S3 C25 1.775(8) . ?
O3 C24 1.234(7) . ?
O4 C21 1.234(7) . ?
N1 C3 1.405(9) . ?
N1 C1 1.457(9) . ?
N1 C2 1.468(9) . ?
N2 C13 1.436(7) . ?
N2 H2X 0.9040 . ?
N3 C19 1.358(8) . ?
N3 C16 1.424(8) . ?
N3 H3X 0.9385 . ?
C1 H1A 0.9599 . ?
C1 H1B 0.9600 . ?
C1 H1C 0.9597 . ?
C2 H2A 0.9600 . ?
C2 H2B 0.9601 . ?
C2 H2C 0.9599 . ?
C3 C4 1.353(10) . ?
C3 C8 1.465(9) . ?
C4 C5 1.385(10) . ?
C4 H4 0.9297 . ?
C5 C6 1.358(9) . ?
C5 H5 0.9300 . ?
C6 C7 1.411(9) . ?
C6 H6 0.9299 . ?
C7 C8 1.407(9) . ?
C7 C12 1.445(9) . ?
C8 C9 1.386(9) . ?
C9 C10 1.365(9) . ?
C9 H9 0.9298 . ?
C10 C11 1.397(9) . ?
C10 H10 0.9299 . ?
C11 C12 1.355(9) . ?
C11 H11 0.9299 . ?
C13 C14 1.379(9) . ?
C13 C18 1.386(8) . ?
C14 C15 1.364(8) . ?
C14 H14 0.9299 . ?
C15 C16 1.379(9) . ?
C15 H15 0.9298 . ?
C16 C17 1.381(9) . ?
C17 C18 1.368(9) . ?
C17 H17 0.9299 . ?
C18 H18 0.9299 . ?
C19 C20 1.370(9) . ?
C19 C24 1.499(9) . ?
C20 C21 1.424(9) . ?
C20 H20 0.9298 . ?
C21 C22 1.496(9) . ?
C22 C23 1.357(9) . ?
C23 C24 1.443(9) . ?
C23 H23 0.9299 . ?
C25 C26 1.367(10) . ?
C25 C30 1.407(11) . ?
C26 C27 1.396(12) . ?
C26 H26 0.9300 . ?
C27 C28 1.370(12) . ?
C27 H27 0.9299 . ?
C28 C29 1.368(13) . ?
C28 H28 0.9299 . ?
C29 C30 1.370(12) . ?
C29 H29 0.9298 . ?
C30 H30 0.9300 . ?

loop_
_cod_related_entry_id
_cod_related_entry_database
_cod_related_entry_code
1 ChemSpider 21122437
